data_4122803
loop_
_publ_author_name
'Tollefson, Emily J.'
'Dawson, David D.'
'Osborne, Charlotte A.'
'Jarvo, Elizabeth R.'

_publ_section_title
;
 Stereospecific cross-coupling reactions of aryl-substituted
 tetrahydrofurans, tetrahydropyrans, and lactones.
;
_journal_issue 42
_journal_name_full 'Journal of the American Chemical Society'
_journal_page_first 14951
_journal_page_last 14958
_journal_paper_doi 10.1021/ja5076426
_journal_volume 136
_journal_year 2014
_chemical_absolute_configuration unk
_chemical_formula_sum 'C13 H14 O2'
_chemical_formula_weight 202.24
_chemical_name_systematic
; 
 ? 
;
_space_group_crystal_system monoclinic
_space_group_IT_number 4
_space_group_name_Hall 'P 2yb'
_space_group_name_H-M_alt 'P 1 21 1'
_symmetry_space_group_name_Hall 'P 2yb'
_symmetry_space_group_name_H-M 'P 1 21 1'
_atom_sites_solution_hydrogens geom
_atom_sites_solution_primary direct
_atom_sites_solution_secondary difmap
_audit_creation_method SHELXL-2014
_cell_angle_alpha 90
_cell_angle_beta 92.6341(7)
_cell_angle_gamma 90
_cell_formula_units_Z 4
_cell_length_a 9.6018(5)
_cell_length_b 9.3773(5)
_cell_length_c 11.5356(6)
_cell_measurement_reflns_used 7048
_cell_measurement_temperature 88(2)
_cell_measurement_theta_max 28.67
_cell_measurement_theta_min 2.70
_cell_volume 1037.56(9)
_computing_cell_refinement 'Bruker SAINT 8.34a, 2013'
_computing_data_collection 'Bruker APEX2 2014.1-1, 2014'
_computing_data_reduction 'Bruker SAINT 8.34a, 2013'
_computing_molecular_graphics 'Bruker SHELXTL'
_computing_publication_material 'Bruker SHELXTL'
_computing_structure_refinement 'SHELXL-2014 (Sheldrick, 2014)'
_computing_structure_solution 'Bruker SHELXTL 2013/1'
_diffrn_ambient_temperature 88(2)
_diffrn_measured_fraction_theta_full 1.000
_diffrn_measured_fraction_theta_max 0.943
_diffrn_measurement_device_type 'Bruker SMART APEX II CCD'
_diffrn_measurement_method '\f and \w scans'
_diffrn_radiation_type MoK\a
_diffrn_radiation_wavelength 0.71073
_diffrn_reflns_av_unetI/netI 0.0228
_diffrn_reflns_Laue_measured_fraction_full 1.000
_diffrn_reflns_Laue_measured_fraction_max 0.943
_diffrn_reflns_limit_h_max 13
_diffrn_reflns_limit_h_min -12
_diffrn_reflns_limit_k_max 12
_diffrn_reflns_limit_k_min 0
_diffrn_reflns_limit_l_max 14
_diffrn_reflns_limit_l_min 0
_diffrn_reflns_number 2716
_diffrn_reflns_point_group_measured_fraction_full 0.533
_diffrn_reflns_point_group_measured_fraction_max 0.499
_diffrn_reflns_theta_full 25.242
_diffrn_reflns_theta_max 28.983
_diffrn_reflns_theta_min 1.767
_diffrn_source 'fine-focus sealed tube'
_exptl_absorpt_coefficient_mu 0.086
_exptl_absorpt_correction_T_max 0.8621
_exptl_absorpt_correction_T_min 0.8021
_exptl_absorpt_correction_type multi-scan
_exptl_absorpt_process_details 'Bruker TWINABS 2012/1'
_exptl_crystal_colour colorless
_exptl_crystal_density_diffrn 1.295
_exptl_crystal_density_meas ?
_exptl_crystal_density_method not_measured
_exptl_crystal_description block
_exptl_crystal_F_000 432
_exptl_crystal_size_max 0.282
_exptl_crystal_size_mid 0.201
_exptl_crystal_size_min 0.172
_refine_diff_density_max 0.404
_refine_diff_density_min -0.227
_refine_diff_density_rms 0.047
_refine_ls_abs_structure_details
; 
No quotients, so Flack parameter determined by classical intensity fit 
;
_refine_ls_extinction_method none
_refine_ls_goodness_of_fit_ref 1.042
_refine_ls_hydrogen_treatment constr
_refine_ls_matrix_type full
_refine_ls_number_parameters 274
_refine_ls_number_reflns 2716
_refine_ls_number_restraints 1
_refine_ls_restrained_S_all 1.042
_refine_ls_R_factor_all 0.0397
_refine_ls_R_factor_gt 0.0367
_refine_ls_shift/su_max 0.000
_refine_ls_shift/su_mean 0.000
_refine_ls_structure_factor_coef Fsqd
_refine_ls_weighting_details 'w=1/[\s^2^(Fo^2^)+(0.0524P)^2^+0.2504P] where P=(Fo^2^+2Fc^2^)/3'
_refine_ls_weighting_scheme calc
_refine_ls_wR_factor_gt 0.0917
_refine_ls_wR_factor_ref 0.0939
_reflns_Friedel_coverage 0.000
_reflns_Friedel_fraction_full 0.000
_reflns_Friedel_fraction_max 0.000
_reflns_number_gt 2597
_reflns_number_total 2716
_reflns_threshold_expression 'I > 2\s(I)'
_cod_data_source_file ja5076426_si_002.cif
_cod_data_source_block erj20
_cod_depositor_comments
;Adding full bibliography for 4122803--4122806.cif.

The following automatic conversions were performed:

'_exptl_crystal_density_meas' value 'not_measured' was changed to '?'
- the value is perceived as not measured.

Automatic conversion script
Id: cif_fix_values 3008 2015-01-20 13:52:24Z robertas 
;
_cod_database_code 4122803
_shelx_space_group_comment
; 
The symmetry employed for this shelxl refinement is uniquely defined 
by the following loop, which should always be used as a source of 
symmetry information in preference to the above space-group names. 
They are only intended as comments. 
;
_shelx_estimated_absorpt_t_min 0.976
_shelx_estimated_absorpt_t_max 0.985
_shelxl_version_number 2014-2

loop_
_space_group_symop_operation_xyz
'x, y, z'
'-x, y+1/2, -z'

loop_
_atom_site_label
_atom_site_type_symbol
_atom_site_fract_x
_atom_site_fract_y
_atom_site_fract_z
_atom_site_U_iso_or_equiv
_atom_site_adp_type
_atom_site_occupancy
_atom_site_site_symmetry_order
_atom_site_calc_flag
_atom_site_refinement_flags_posn
_atom_site_refinement_flags_adp
O1 O 0.27645(18) 0.15283(18) 0.16396(14) 0.0165(4) Uani 1 1 d . .
O2 O 0.19444(17) 0.31008(18) 0.36969(14) 0.0141(3) Uani 1 1 d . .
C1 C 0.2835(3) 0.0064(3) 0.1281(2) 0.0236(5) Uani 1 1 d . .
H1A H 0.3727 -0.0124 0.0912 0.028 Uiso 1 1 calc R U
H1B H 0.2060 -0.0157 0.0714 0.028 Uiso 1 1 calc R U
C2 C 0.2725(3) -0.0850(3) 0.2367(2) 0.0192(5) Uani 1 1 d . .
H2A H 0.3405 -0.1657 0.2346 0.023 Uiso 1 1 calc R U
C3 C 0.3176(3) 0.0196(3) 0.3353(2) 0.0174(5) Uani 1 1 d . .
H3A H 0.2400 0.0373 0.3870 0.021 Uiso 1 1 calc R U
H3B H 0.3983 -0.0186 0.3820 0.021 Uiso 1 1 calc R U
C4 C 0.3574(2) 0.1571(3) 0.27183(19) 0.0141(4) Uani 1 1 d . .
H4A H 0.4586 0.1529 0.2551 0.017 Uiso 1 1 calc R U
C5 C 0.3299(2) 0.2923(3) 0.33381(19) 0.0125(4) Uani 1 1 d . .
C6 C 0.4127(3) 0.4023(3) 0.3671(2) 0.0144(4) Uani 1 1 d . .
H6A H 0.5085 0.4137 0.3518 0.017 Uiso 1 1 calc R U
C7 C 0.3276(2) 0.4997(3) 0.4307(2) 0.0141(4) Uani 1 1 d . .
C8 C 0.3487(3) 0.6300(3) 0.4888(2) 0.0169(5) Uani 1 1 d . .
H8A H 0.4368 0.6762 0.4900 0.020 Uiso 1 1 calc R U
C9 C 0.2378(3) 0.6893(3) 0.5443(2) 0.0198(5) Uani 1 1 d . .
H9A H 0.2506 0.7772 0.5844 0.024 Uiso 1 1 calc R U
C10 C 0.1070(3) 0.6227(3) 0.5428(2) 0.0184(5) Uani 1 1 d . .
H10A H 0.0333 0.6658 0.5823 0.022 Uiso 1 1 calc R U
C11 C 0.0831(2) 0.4949(3) 0.48459(19) 0.0154(5) Uani 1 1 d . .
H11A H -0.0054 0.4496 0.4823 0.018 Uiso 1 1 calc R U
C12 C 0.1957(2) 0.4369(2) 0.43005(19) 0.0124(4) Uani 1 1 d . .
C13 C 0.1277(3) -0.1429(4) 0.2499(3) 0.0402(9) Uani 1 1 d . .
H13A H 0.0611 -0.0638 0.2505 0.060 Uiso 1 1 calc R U
H13B H 0.1248 -0.1959 0.3230 0.060 Uiso 1 1 calc R U
H13C H 0.1031 -0.2068 0.1849 0.060 Uiso 1 1 calc R U
O3 O 0.23586(18) 0.02326(19) 0.65832(14) 0.0175(4) Uani 1 1 d . .
O4 O 0.31000(17) -0.13541(17) 0.86767(15) 0.0138(3) Uani 1 1 d . .
C14 C 0.3054(3) 0.1598(3) 0.6476(2) 0.0212(5) Uani 1 1 d . .
H14A H 0.2974 0.1939 0.5664 0.025 Uiso 1 1 calc R U
H14B H 0.4055 0.1512 0.6713 0.025 Uiso 1 1 calc R U
C15 C 0.2335(3) 0.2622(3) 0.7269(2) 0.0184(5) Uani 1 1 d . .
H15A H 0.1446 0.2954 0.6872 0.022 Uiso 1 1 calc R U
C16 C 0.1989(3) 0.1629(3) 0.8260(2) 0.0149(4) Uani 1 1 d . .
H16A H 0.1221 0.2015 0.8711 0.018 Uiso 1 1 calc R U
H16B H 0.2814 0.1459 0.8788 0.018 Uiso 1 1 calc R U
C17 C 0.1542(2) 0.0264(3) 0.76082(19) 0.0135(4) Uani 1 1 d . .
H17A H 0.0535 0.0350 0.7358 0.016 Uiso 1 1 calc R U
C18 C 0.1744(2) -0.1083(3) 0.8270(2) 0.0129(4) Uani 1 1 d . .
C19 C 0.0846(2) -0.2084(3) 0.8626(2) 0.0158(5) Uani 1 1 d . .
H19A H -0.0128 -0.2129 0.8442 0.019 Uiso 1 1 calc R U
C20 C 0.1655(2) -0.3072(3) 0.9341(2) 0.0136(4) Uani 1 1 d . .
C21 C 0.1389(3) -0.4295(3) 0.9992(2) 0.0204(5) Uani 1 1 d . .
H21A H 0.0472 -0.4674 1.0006 0.025 Uiso 1 1 calc R U
C22 C 0.2478(3) -0.4940(3) 1.0611(2) 0.0237(6) Uani 1 1 d . .
H22A H 0.2301 -0.5761 1.1063 0.028 Uiso 1 1 calc R U
C23 C 0.3843(3) -0.4407(3) 1.0587(2) 0.0206(5) Uani 1 1 d . .
H23A H 0.4573 -0.4875 1.1021 0.025 Uiso 1 1 calc R U
C24 C 0.4145(2) -0.3206(3) 0.9939(2) 0.0166(5) Uani 1 1 d . .
H24A H 0.5065 -0.2841 0.9910 0.020 Uiso 1 1 calc R U
C25 C 0.3029(3) -0.2572(3) 0.9338(2) 0.0144(5) Uani 1 1 d . .
C26 C 0.3223(3) 0.3915(3) 0.7601(2) 0.0212(5) Uani 1 1 d . .
H26A H 0.3457 0.4432 0.6898 0.032 Uiso 1 1 calc R U
H26B H 0.4082 0.3601 0.8017 0.032 Uiso 1 1 calc R U
H26C H 0.2702 0.4544 0.8103 0.032 Uiso 1 1 calc R U

loop_
_atom_site_aniso_label
_atom_site_aniso_U_11
_atom_site_aniso_U_22
_atom_site_aniso_U_33
_atom_site_aniso_U_23
_atom_site_aniso_U_13
_atom_site_aniso_U_12
O1 0.0231(9) 0.0133(8) 0.0127(8) -0.0032(7) -0.0014(6) -0.0005(7)
O2 0.0137(8) 0.0117(8) 0.0170(8) -0.0024(6) 0.0017(6) -0.0004(6)
C1 0.0337(14) 0.0159(11) 0.0212(12) -0.0037(10) 0.0020(10) -0.0063(11)
C2 0.0226(12) 0.0170(12) 0.0181(12) -0.0051(10) 0.0027(9) -0.0001(10)
C3 0.0255(13) 0.0117(11) 0.0148(11) -0.0020(9) -0.0008(9) -0.0041(10)
C4 0.0149(10) 0.0122(10) 0.0150(10) -0.0014(9) -0.0009(8) -0.0001(9)
C5 0.0130(10) 0.0120(10) 0.0126(10) 0.0017(8) 0.0006(8) 0.0007(9)
C6 0.0158(10) 0.0109(10) 0.0166(10) -0.0011(9) 0.0023(8) 0.0004(9)
C7 0.0156(11) 0.0135(11) 0.0131(10) 0.0017(9) 0.0010(8) 0.0031(9)
C8 0.0195(12) 0.0114(11) 0.0197(11) -0.0034(9) 0.0008(9) -0.0028(9)
C9 0.0252(13) 0.0132(12) 0.0210(12) -0.0035(10) 0.0003(9) 0.0000(10)
C10 0.0204(12) 0.0152(12) 0.0200(12) 0.0002(10) 0.0054(9) 0.0039(10)
C11 0.0134(11) 0.0158(11) 0.0171(11) 0.0019(9) 0.0018(8) 0.0016(9)
C12 0.0153(11) 0.0084(10) 0.0134(10) -0.0004(8) -0.0020(8) -0.0007(8)
C13 0.0406(17) 0.054(2) 0.0259(15) -0.0013(15) 0.0027(13) -0.0314(17)
O3 0.0255(9) 0.0125(8) 0.0147(8) -0.0015(7) 0.0035(6) -0.0012(7)
O4 0.0130(8) 0.0114(8) 0.0169(8) 0.0013(6) -0.0019(6) -0.0006(6)
C14 0.0291(13) 0.0143(11) 0.0209(11) -0.0003(10) 0.0080(10) 0.0002(10)
C15 0.0213(12) 0.0156(12) 0.0185(12) 0.0013(10) 0.0018(9) 0.0023(10)
C16 0.0195(11) 0.0098(10) 0.0156(10) -0.0022(9) 0.0023(8) 0.0010(9)
C17 0.0143(10) 0.0111(10) 0.0150(10) 0.0019(9) -0.0008(8) 0.0006(9)
C18 0.0130(10) 0.0119(10) 0.0138(10) -0.0016(9) -0.0008(8) 0.0018(9)
C19 0.0130(10) 0.0151(11) 0.0192(11) -0.0006(9) -0.0002(8) -0.0004(9)
C20 0.0129(10) 0.0111(10) 0.0169(11) 0.0000(9) 0.0027(8) 0.0012(8)
C21 0.0182(12) 0.0171(12) 0.0266(14) 0.0046(10) 0.0070(10) -0.0009(10)
C22 0.0284(14) 0.0189(13) 0.0243(13) 0.0066(11) 0.0073(10) 0.0023(11)
C23 0.0229(12) 0.0183(13) 0.0207(13) 0.0013(10) 0.0002(10) 0.0068(10)
C24 0.0172(11) 0.0149(11) 0.0176(11) -0.0034(9) -0.0008(8) 0.0014(10)
C25 0.0186(11) 0.0111(10) 0.0134(11) 0.0006(9) 0.0014(8) 0.0016(9)
C26 0.0258(12) 0.0128(11) 0.0252(13) -0.0006(10) 0.0038(10) -0.0027(10)

loop_
_atom_type_symbol
_atom_type_description
_atom_type_scat_dispersion_real
_atom_type_scat_dispersion_imag
_atom_type_scat_source
C C 0.0033 0.0016 'International Tables Vol C Tables 4.2.6.8 and 6.1.1.4'
H H 0.0000 0.0000 'International Tables Vol C Tables 4.2.6.8 and 6.1.1.4'
O O 0.0106 0.0060 'International Tables Vol C Tables 4.2.6.8 and 6.1.1.4'

loop_
_geom_angle_atom_site_label_1
_geom_angle_atom_site_label_2
_geom_angle_atom_site_label_3
_geom_angle
C1 O1 C4 104.21(18)
C12 O2 C5 105.48(18)
O1 C1 C2 107.14(19)
C13 C2 C1 112.6(2)
C13 C2 C3 112.5(2)
C1 C2 C3 102.7(2)
C4 C3 C2 104.38(18)
O1 C4 C5 109.85(19)
O1 C4 C3 104.58(18)
C5 C4 C3 115.62(18)
C6 C5 O2 111.8(2)
C6 C5 C4 132.4(2)
O2 C5 C4 115.76(19)
C5 C6 C7 106.7(2)
C12 C7 C8 118.7(2)
C12 C7 C6 105.3(2)
C8 C7 C6 136.0(2)
C9 C8 C7 118.3(2)
C8 C9 C10 121.5(2)
C11 C10 C9 121.3(2)
C12 C11 C10 116.3(2)
O2 C12 C11 125.4(2)
O2 C12 C7 110.7(2)
C11 C12 C7 123.9(2)
C17 O3 C14 108.64(18)
C25 O4 C18 105.64(18)
O3 C14 C15 106.45(19)
C14 C15 C26 113.0(2)
C14 C15 C16 100.78(19)
C26 C15 C16 116.0(2)
C15 C16 C17 102.02(19)
O3 C17 C18 109.87(19)
O3 C17 C16 105.48(19)
C18 C17 C16 115.53(18)
C19 C18 O4 111.9(2)
C19 C18 C17 132.6(2)
O4 C18 C17 115.35(19)
C18 C19 C20 106.5(2)
C25 C20 C21 118.1(2)
C25 C20 C19 105.5(2)
C21 C20 C19 136.4(2)
C22 C21 C20 118.9(2)
C21 C22 C23 121.3(2)
C24 C23 C22 121.1(2)
C25 C24 C23 116.2(2)
O4 C25 C24 125.3(2)
O4 C25 C20 110.5(2)
C24 C25 C20 124.3(2)

loop_
_geom_bond_atom_site_label_1
_geom_bond_atom_site_label_2
_geom_bond_distance
O1 C1 1.437(3)
O1 C4 1.437(3)
O2 C12 1.378(3)
O2 C5 1.393(3)
C1 C2 1.525(4)
C2 C13 1.507(4)
C2 C3 1.548(3)
C3 C4 1.540(3)
C4 C5 1.485(3)
C5 C6 1.348(3)
C6 C7 1.448(3)
C7 C12 1.397(3)
C7 C8 1.404(3)
C8 C9 1.384(4)
C9 C10 1.403(4)
C10 C11 1.387(3)
C11 C12 1.386(3)
O3 C17 1.449(3)
O3 C14 1.452(3)
O4 C25 1.377(3)
O4 C18 1.387(3)
C14 C15 1.515(3)
C15 C26 1.521(4)
C15 C16 1.522(3)
C16 C17 1.535(3)
C17 C18 1.484(3)
C18 C19 1.351(3)
C19 C20 1.444(3)
C20 C25 1.400(3)
C20 C21 1.401(3)
C21 C22 1.379(4)
C22 C23 1.405(4)
C23 C24 1.389(4)
C24 C25 1.383(3)

loop_
_geom_torsion_atom_site_label_1
_geom_torsion_atom_site_label_2
_geom_torsion_atom_site_label_3
_geom_torsion_atom_site_label_4
_geom_torsion
C4 O1 C1 C2 39.7(2)
O1 C1 C2 C13 99.6(3)
O1 C1 C2 C3 -21.7(3)
C13 C2 C3 C4 -124.4(3)
C1 C2 C3 C4 -3.1(3)
C1 O1 C4 C5 -165.53(19)
C1 O1 C4 C3 -40.9(2)
C2 C3 C4 O1 26.6(2)
C2 C3 C4 C5 147.5(2)
C12 O2 C5 C6 -1.1(2)
C12 O2 C5 C4 176.62(18)
O1 C4 C5 C6 -118.2(3)
C3 C4 C5 C6 123.8(3)
O1 C4 C5 O2 64.7(2)
C3 C4 C5 O2 -53.4(3)
O2 C5 C6 C7 0.6(3)
C4 C5 C6 C7 -176.6(2)
C5 C6 C7 C12 0.1(3)
C5 C6 C7 C8 178.8(3)
C12 C7 C8 C9 0.9(3)
C6 C7 C8 C9 -177.7(3)
C7 C8 C9 C10 -0.4(4)
C8 C9 C10 C11 -0.5(4)
C9 C10 C11 C12 0.8(3)
C5 O2 C12 C11 -178.0(2)
C5 O2 C12 C7 1.1(2)
C10 C11 C12 O2 178.8(2)
C10 C11 C12 C7 -0.2(3)
C8 C7 C12 O2 -179.76(19)
C6 C7 C12 O2 -0.8(2)
C8 C7 C12 C11 -0.6(3)
C6 C7 C12 C11 178.4(2)
C17 O3 C14 C15 -15.6(3)
O3 C14 C15 C26 159.3(2)
O3 C14 C15 C16 34.9(2)
C14 C15 C16 C17 -39.8(2)
C26 C15 C16 C17 -162.2(2)
C14 O3 C17 C18 -135.5(2)
C14 O3 C17 C16 -10.4(2)
C15 C16 C17 O3 31.8(2)
C15 C16 C17 C18 153.4(2)
C25 O4 C18 C19 -1.3(2)
C25 O4 C18 C17 175.05(18)
O3 C17 C18 C19 -123.4(3)
C16 C17 C18 C19 117.5(3)
O3 C17 C18 O4 61.3(2)
C16 C17 C18 O4 -57.9(3)
O4 C18 C19 C20 1.4(3)
C17 C18 C19 C20 -174.1(2)
C18 C19 C20 C25 -0.9(3)
C18 C19 C20 C21 177.9(3)
C25 C20 C21 C22 0.9(4)
C19 C20 C21 C22 -177.8(3)
C20 C21 C22 C23 -0.9(4)
C21 C22 C23 C24 0.2(4)
C22 C23 C24 C25 0.6(4)
C18 O4 C25 C24 -178.2(2)
C18 O4 C25 C20 0.6(2)
C23 C24 C25 O4 178.0(2)
C23 C24 C25 C20 -0.6(4)
C21 C20 C25 O4 -178.9(2)
C19 C20 C25 O4 0.2(3)
C21 C20 C25 C24 -0.1(4)
C19 C20 C25 C24 179.0(2)
